data_4023747
loop_
_publ_author_name
'Daniel B. Werz'
'Felix R. Fischer'
'Stefan C. Kornmayer'
'Frank Rominger'
'Rolf Gleiter'

_publ_contact_author_address
;
        Organisch-Chemisches Institut
        Universit\"at Heidelberg
        Im Neuenheimer Feld 270
        D-69120 Heidelberg
        Germany
;
_publ_contact_author_email rolf.gleiter@oci.uni-heidelberg.de
_publ_contact_author_fax '049 6221 54- 4205'
_publ_contact_author_name 'Gleiter, Rolf'
_publ_contact_author_phone '049 6221 54- 8400'
_publ_section_title
;
 Macrocyclic Cyclophanes with Two and Three
 \a,\w-Dichalcogena-1,4-diethynylaryl Units:
 Syntheses and Structural Properties
;
_journal_name_full 'Journal of Organic Chemistry'
_journal_page_first 8021
_journal_page_last 8029
_journal_paper_doi 10.1021/jo801378p
_journal_volume 73
_journal_year 2008
_chemical_formula_sum 'C44 H56 Se4'
_chemical_formula_weight 900.73
_chemical_name_systematic
; 
 ? 
;
_space_group_IT_number 14
_symmetry_cell_setting monoclinic
_symmetry_space_group_name_Hall '-P 2ybc'
_symmetry_space_group_name_H-M 'P 1 21/c 1'
_atom_sites_solution_hydrogens geom
_atom_sites_solution_primary direct
_atom_sites_solution_secondary difmap
_audit_creation_method SHELXL-97
_cell_angle_alpha 90.00
_cell_angle_beta 106.627(3)
_cell_angle_gamma 90.00
_cell_formula_units_Z 2
_cell_length_a 12.6465(15)
_cell_length_b 10.2668(12)
_cell_length_c 17.521(2)
_cell_measurement_reflns_used 3319
_cell_measurement_temperature 200(2)
_cell_measurement_theta_max 20.87
_cell_measurement_theta_min 2.33
_cell_volume 2179.7(4)
_computing_cell_refinement 'Bruker SMART'
_computing_data_collection 'Bruker SMART'
_computing_data_reduction 'Bruker SAINT'
_computing_molecular_graphics 'Bruker SHELXTL'
_computing_publication_material 'Bruker SHELXTL'
_computing_structure_refinement 'SHELXL-97 (Sheldrick, 2008)'
_computing_structure_solution 'SHELXS-97 (Sheldrick, 2008)'
_diffrn_ambient_temperature 200(2)
_diffrn_measured_fraction_theta_full 0.984
_diffrn_measured_fraction_theta_max 0.984
_diffrn_measurement_device_type 'CCD area detector'
_diffrn_measurement_method 'omega scans'
_diffrn_radiation_monochromator graphite
_diffrn_radiation_source 'fine-focus sealed tube'
_diffrn_radiation_type MoK\a
_diffrn_radiation_wavelength 0.71073
_diffrn_reflns_av_R_equivalents 0.0432
_diffrn_reflns_av_sigmaI/netI 0.0345
_diffrn_reflns_limit_h_max 12
_diffrn_reflns_limit_h_min -12
_diffrn_reflns_limit_k_max 10
_diffrn_reflns_limit_k_min -10
_diffrn_reflns_limit_l_max 17
_diffrn_reflns_limit_l_min -17
_diffrn_reflns_number 11141
_diffrn_reflns_theta_full 20.81
_diffrn_reflns_theta_max 20.81
_diffrn_reflns_theta_min 2.33
_exptl_absorpt_coefficient_mu 3.393
_exptl_absorpt_correction_T_max 0.7971
_exptl_absorpt_correction_T_min 0.5502
_exptl_absorpt_correction_type multi-scan
_exptl_absorpt_process_details 'Blessing, Acta Cryst. (1995) A51 33-38.'
_exptl_crystal_density_diffrn 1.372
_exptl_crystal_density_method 'not measured'
_exptl_crystal_F_000 912
_exptl_crystal_size_max 0.20
_exptl_crystal_size_mid 0.12
_exptl_crystal_size_min 0.07
_refine_diff_density_max 0.446
_refine_diff_density_min -0.430
_refine_diff_density_rms 0.057
_refine_ls_extinction_method none
_refine_ls_goodness_of_fit_ref 1.028
_refine_ls_hydrogen_treatment mixed
_refine_ls_matrix_type full
_refine_ls_number_parameters 303
_refine_ls_number_reflns 2251
_refine_ls_number_restraints 3
_refine_ls_restrained_S_all 1.027
_refine_ls_R_factor_all 0.0402
_refine_ls_R_factor_gt 0.0312
_refine_ls_shift/su_max 0.001
_refine_ls_shift/su_mean 0.000
_refine_ls_structure_factor_coef Fsqd
_refine_ls_weighting_details 'calc w=1/[\s^2^(Fo^2^)+(0.0445P)^2^+1.3303P] where P=(Fo^2^+2Fc^2^)/3'
_refine_ls_weighting_scheme calc
_refine_ls_wR_factor_gt 0.0737
_refine_ls_wR_factor_ref 0.0781
_reflns_number_gt 1895
_reflns_number_total 2251
_reflns_threshold_expression >2sigma(I)
_cod_data_source_file jo801378p_si_002_10.cif
_cod_data_source_block ff7_(in_paper_8(6))
_cod_depositor_comments
;
The following automatic conversions were performed:
'_symmetry_cell_setting' value 'Monoclinic' changed to 'monoclinic'
according to '/home/saulius/struct/CIF-dictionaries/cif_core.dic'
dictionary named 'cif_core.dic' version 2.4.1 from 2010-06-29.

Automatic conversion script
Id: cif_fix_enum 1527 2010-12-29 10:47:43Z saulius 
;
_cod_original_sg_symbol_H-M 'P 21/c'
_cod_database_code 4023747

loop_
_symmetry_equiv_pos_as_xyz
'x, y, z'
'-x, y+1/2, -z+1/2'
'-x, -y, -z'
'x, -y-1/2, z-1/2'

loop_
_atom_site_label
_atom_site_type_symbol
_atom_site_fract_x
_atom_site_fract_y
_atom_site_fract_z
_atom_site_U_iso_or_equiv
_atom_site_adp_type
_atom_site_occupancy
_atom_site_symmetry_multiplicity
_atom_site_calc_flag
_atom_site_refinement_flags
_atom_site_disorder_assembly
_atom_site_disorder_group
Se1 Se 0.11492(4) 0.03241(5) 0.32116(3) 0.0555(2) Uani 1 1 d . . .
Se2 Se 0.60233(4) 0.74001(4) 0.02831(3) 0.0427(2) Uani 1 1 d . . .
C1 C 0.2743(3) 0.3404(4) 0.2124(2) 0.0281(10) Uani 1 1 d . . .
C2 C 0.2257(3) 0.3945(4) 0.1371(2) 0.0329(11) Uani 1 1 d . . .
C3 C 0.2893(4) 0.4781(4) 0.1077(3) 0.0350(12) Uani 1 1 d . . .
C4 C 0.3980(3) 0.5088(4) 0.1484(2) 0.0280(10) Uani 1 1 d . . .
C5 C 0.4451(3) 0.4578(4) 0.2244(2) 0.0303(10) Uani 1 1 d . A .
C6 C 0.3815(4) 0.3744(4) 0.2541(3) 0.0340(11) Uani 1 1 d . . .
C7 C 0.2170(3) 0.2466(4) 0.2476(3) 0.0345(11) Uani 1 1 d . . .
C8 C 0.1749(3) 0.1648(4) 0.2772(3) 0.0385(11) Uani 1 1 d . . .
C9 C -0.0133(4) 0.0042(5) 0.2287(3) 0.0504(14) Uani 1 1 d . . .
C10 C -0.1046(4) 0.0997(5) 0.2218(3) 0.0494(14) Uani 1 1 d . . .
C11 C -0.2007(4) 0.0801(5) 0.1477(3) 0.0494(13) Uani 1 1 d . . .
C12 C -0.2982(4) 0.1683(5) 0.1469(3) 0.0478(13) Uani 1 1 d . . .
C13 C -0.3918(4) 0.1607(5) 0.0705(3) 0.0468(13) Uani 1 1 d . . .
C14 C -0.4862(4) 0.2466(5) 0.0736(3) 0.0432(13) Uani 1 1 d . . .
C15 C 0.5188(4) 0.6477(4) 0.0792(2) 0.0335(11) Uani 1 1 d . . .
C16 C 0.4627(4) 0.5887(4) 0.1110(2) 0.0326(11) Uani 1 1 d . . .
C17 C 0.1100(4) 0.3613(6) 0.0888(4) 0.0550(15) Uani 1 1 d . . .
C18 C 0.1037(4) 0.2584(7) 0.0293(4) 0.090(2) Uani 1 1 d . . .
H18A H 0.1388 0.1785 0.0569 0.109 Uiso 1 1 calc R . .
H18B H 0.1461 0.2861 -0.0074 0.109 Uiso 1 1 calc R . .
C19 C -0.0137(5) 0.2267(8) -0.0190(4) 0.116(3) Uani 1 1 d . . .
H19A H -0.0605 0.2194 0.0168 0.174 Uiso 1 1 calc R . .
H19B H -0.0145 0.1440 -0.0471 0.174 Uiso 1 1 calc R . .
H19C H -0.0419 0.2962 -0.0578 0.174 Uiso 1 1 calc R . .
C20 C 0.5617(4) 0.4900(5) 0.2700(3) 0.0569(14) Uani 1 1 d D . .
H20C H 0.6073 0.4799 0.2329 0.068 Uiso 0.666(15) 1 calc PR A 1
H20D H 0.5636 0.5835 0.2842 0.068 Uiso 0.666(15) 1 calc PR A 1
H20A H 0.5879 0.5613 0.2419 0.068 Uiso 0.334(15) 1 calc PR A 2
H20B H 0.5621 0.5232 0.3231 0.068 Uiso 0.334(15) 1 calc PR A 2
C21 C 0.6154(6) 0.4210(10) 0.3404(6) 0.061(4) Uani 0.666(15) 1 d PD A 1
H21A H 0.6107 0.3267 0.3279 0.073 Uiso 0.666(15) 1 calc PR A 1
H21B H 0.5742 0.4361 0.3799 0.073 Uiso 0.666(15) 1 calc PR A 1
C22 C 0.7334(8) 0.4542(19) 0.3783(9) 0.114(7) Uani 0.666(15) 1 d PD A 1
H22A H 0.7406 0.5485 0.3869 0.171 Uiso 0.666(15) 1 calc PR A 1
H22B H 0.7776 0.4270 0.3434 0.171 Uiso 0.666(15) 1 calc PR A 1
H22C H 0.7595 0.4092 0.4296 0.171 Uiso 0.666(15) 1 calc PR A 1
C21A C 0.6370(10) 0.3865(14) 0.2806(13) 0.056(7) Uani 0.334(15) 1 d PD A 2
H21C H 0.6509 0.3705 0.2286 0.067 Uiso 0.334(15) 1 calc PR A 2
H21D H 0.5996 0.3080 0.2931 0.067 Uiso 0.334(15) 1 calc PR A 2
C22A C 0.7456(14) 0.395(3) 0.3411(13) 0.072(7) Uani 0.334(15) 1 d PD A 2
H22D H 0.7691 0.4866 0.3479 0.109 Uiso 0.334(15) 1 calc PR A 2
H22E H 0.7999 0.3444 0.3235 0.109 Uiso 0.334(15) 1 calc PR A 2
H22F H 0.7398 0.3608 0.3918 0.109 Uiso 0.334(15) 1 calc PR A 2
H3 H 0.259(3) 0.512(3) 0.060(2) 0.021(11) Uiso 1 1 d . . .
H6 H 0.410(3) 0.341(3) 0.303(2) 0.010(10) Uiso 1 1 d . . .
H9A H 0.018(4) -0.008(4) 0.181(3) 0.066(15) Uiso 1 1 d . . .
H9B H -0.035(3) -0.079(4) 0.235(2) 0.040(13) Uiso 1 1 d . . .
H10A H -0.076(4) 0.182(5) 0.220(3) 0.058(14) Uiso 1 1 d . . .
H10B H -0.127(4) 0.091(5) 0.275(3) 0.075(16) Uiso 1 1 d . . .
H11A H -0.183(3) 0.094(4) 0.097(3) 0.044(13) Uiso 1 1 d . . .
H11B H -0.220(4) -0.015(5) 0.141(3) 0.063(15) Uiso 1 1 d . . .
H12A H -0.276(4) 0.258(5) 0.154(3) 0.053(14) Uiso 1 1 d . . .
H12B H -0.326(4) 0.146(4) 0.192(3) 0.057(15) Uiso 1 1 d . . .
H13A H -0.360(4) 0.189(4) 0.027(3) 0.055(14) Uiso 1 1 d . . .
H13B H -0.406(4) 0.066(5) 0.060(3) 0.064(15) Uiso 1 1 d . . .
H14A H -0.464(3) 0.331(5) 0.086(2) 0.049(14) Uiso 1 1 d . . .
H14B H -0.527(4) 0.219(5) 0.107(3) 0.068(17) Uiso 1 1 d . . .
H17A H 0.065(5) 0.339(5) 0.116(3) 0.08(2) Uiso 1 1 d . . .
H17B H 0.061(6) 0.430(7) 0.058(4) 0.14(3) Uiso 1 1 d . . .

loop_
_atom_site_aniso_label
_atom_site_aniso_U_11
_atom_site_aniso_U_22
_atom_site_aniso_U_33
_atom_site_aniso_U_23
_atom_site_aniso_U_13
_atom_site_aniso_U_12
Se1 0.0516(4) 0.0475(4) 0.0679(4) 0.0179(3) 0.0181(3) -0.0100(2)
Se2 0.0459(3) 0.0439(3) 0.0443(3) -0.0056(2) 0.0224(2) -0.0110(2)
C1 0.027(3) 0.016(2) 0.044(3) -0.005(2) 0.015(2) 0.0014(19)
C2 0.025(3) 0.036(3) 0.037(3) -0.002(2) 0.008(2) 0.003(2)
C3 0.041(3) 0.038(3) 0.024(3) 0.003(2) 0.007(2) 0.009(2)
C4 0.032(3) 0.018(2) 0.033(3) -0.005(2) 0.009(2) 0.001(2)
C5 0.029(3) 0.019(2) 0.038(3) 0.002(2) 0.003(2) 0.001(2)
C6 0.043(3) 0.025(3) 0.030(3) 0.007(2) 0.004(2) 0.002(2)
C7 0.028(3) 0.029(3) 0.046(3) -0.006(2) 0.009(2) 0.004(2)
C8 0.030(3) 0.033(3) 0.054(3) 0.001(2) 0.015(2) -0.003(2)
C9 0.051(3) 0.030(3) 0.073(4) 0.004(3) 0.022(3) -0.012(3)
C10 0.049(3) 0.028(3) 0.073(4) 0.004(3) 0.021(3) -0.011(3)
C11 0.057(4) 0.038(3) 0.056(4) 0.001(3) 0.019(3) -0.011(3)
C12 0.057(4) 0.035(3) 0.054(4) -0.001(3) 0.021(3) -0.010(3)
C13 0.058(4) 0.036(3) 0.050(3) -0.008(3) 0.022(3) -0.005(3)
C14 0.056(3) 0.036(3) 0.041(3) -0.004(3) 0.021(3) -0.002(3)
C15 0.046(3) 0.025(2) 0.034(3) -0.006(2) 0.018(2) -0.001(2)
C16 0.040(3) 0.024(2) 0.032(3) -0.006(2) 0.007(2) -0.001(2)
C17 0.032(3) 0.073(4) 0.054(4) -0.004(3) 0.003(3) -0.009(3)
C18 0.064(4) 0.126(6) 0.073(5) -0.031(4) 0.007(4) -0.030(4)
C19 0.085(5) 0.169(7) 0.079(5) -0.031(5) 0.001(4) -0.064(5)
C20 0.043(3) 0.049(3) 0.067(4) 0.009(3) -0.003(3) -0.010(3)
C21 0.037(5) 0.079(7) 0.056(7) 0.026(6) -0.004(5) -0.018(4)
C22 0.039(7) 0.190(18) 0.084(11) 0.075(11) -0.028(6) -0.039(8)
C21A 0.041(11) 0.054(11) 0.073(15) -0.034(9) 0.018(10) -0.013(8)
C22A 0.065(15) 0.103(19) 0.042(14) -0.004(11) 0.003(11) 0.007(11)

loop_
_atom_type_symbol
_atom_type_description
_atom_type_scat_dispersion_real
_atom_type_scat_dispersion_imag
_atom_type_scat_source
C C 0.0033 0.0016 'International Tables Vol C Tables 4.2.6.8 and 6.1.1.4'
H H 0.0000 0.0000 'International Tables Vol C Tables 4.2.6.8 and 6.1.1.4'
Se Se -0.0929 2.2259 'International Tables Vol C Tables 4.2.6.8 and 6.1.1.4'

loop_
_geom_angle_atom_site_label_1
_geom_angle_atom_site_label_2
_geom_angle_atom_site_label_3
_geom_angle
_geom_angle_site_symmetry_1
_geom_angle_site_symmetry_3
_geom_angle_publ_flag
C8 Se1 C9 96.1(2) . . ?
C15 Se2 C14 95.3(2) . 3_565 ?
C6 C1 C2 119.7(4) . . ?
C6 C1 C7 118.4(4) . . ?
C2 C1 C7 121.8(4) . . ?
C3 C2 C1 117.0(4) . . ?
C3 C2 C17 120.7(5) . . ?
C1 C2 C17 122.3(4) . . ?
C2 C3 C4 123.2(4) . . ?
C2 C3 H3 118(2) . . ?
C4 C3 H3 119(2) . . ?
C3 C4 C5 119.6(4) . . ?
C3 C4 C16 120.1(4) . . ?
C5 C4 C16 120.3(4) . . ?
C6 C5 C4 117.3(4) . . ?
C6 C5 C20 121.9(4) . . ?
C4 C5 C20 120.8(4) . . ?
C5 C6 C1 123.1(4) . . ?
C5 C6 H6 119(2) . . ?
C1 C6 H6 118(2) . . ?
C8 C7 C1 176.3(4) . . ?
C7 C8 Se1 176.9(4) . . ?
C10 C9 Se1 114.1(4) . . ?
C10 C9 H9A 119(3) . . ?
Se1 C9 H9A 105(3) . . ?
C10 C9 H9B 112(3) . . ?
Se1 C9 H9B 104(3) . . ?
H9A C9 H9B 101(4) . . ?
C9 C10 C11 113.2(4) . . ?
C9 C10 H10A 107(3) . . ?
C11 C10 H10A 109(3) . . ?
C9 C10 H10B 106(3) . . ?
C11 C10 H10B 113(3) . . ?
H10A C10 H10B 109(4) . . ?
C10 C11 C12 112.1(4) . . ?
C10 C11 H11A 115(2) . . ?
C12 C11 H11A 107(2) . . ?
C10 C11 H11B 110(3) . . ?
C12 C11 H11B 114(3) . . ?
H11A C11 H11B 98(3) . . ?
C13 C12 C11 113.7(4) . . ?
C13 C12 H12A 107(3) . . ?
C11 C12 H12A 111(3) . . ?
C13 C12 H12B 109(3) . . ?
C11 C12 H12B 109(3) . . ?
H12A C12 H12B 106(4) . . ?
C14 C13 C12 111.5(4) . . ?
C14 C13 H13A 111(3) . . ?
C12 C13 H13A 106(3) . . ?
C14 C13 H13B 118(3) . . ?
C12 C13 H13B 105(3) . . ?
H13A C13 H13B 104(4) . . ?
C13 C14 Se2 113.8(3) . 3_565 ?
C13 C14 H14A 112(3) . . ?
Se2 C14 H14A 104(3) 3_565 . ?
C13 C14 H14B 116(3) . . ?
Se2 C14 H14B 101(3) 3_565 . ?
H14A C14 H14B 109(4) . . ?
C16 C15 Se2 178.6(4) . . ?
C15 C16 C4 176.0(4) . . ?
C18 C17 C2 114.1(5) . . ?
C18 C17 H17A 106(4) . . ?
C2 C17 H17A 116(4) . . ?
C18 C17 H17B 103(4) . . ?
C2 C17 H17B 120(4) . . ?
H17A C17 H17B 95(5) . . ?
C17 C18 C19 113.2(5) . . ?
C17 C18 H18A 108.9 . . ?
C19 C18 H18A 108.9 . . ?
C17 C18 H18B 108.9 . . ?
C19 C18 H18B 108.9 . . ?
H18A C18 H18B 107.7 . . ?
C18 C19 H19A 109.5 . . ?
C18 C19 H19B 109.5 . . ?
H19A C19 H19B 109.5 . . ?
C18 C19 H19C 109.5 . . ?
H19A C19 H19C 109.5 . . ?
H19B C19 H19C 109.5 . . ?
C21A C20 C21 50.8(8) . . ?
C21A C20 C5 115.5(7) . . ?
C21 C20 C5 120.5(5) . . ?
C21A C20 H20C 60.5 . . ?
C21 C20 H20C 107.2 . . ?
C5 C20 H20C 107.2 . . ?
C21A C20 H20D 137.3 . . ?
C21 C20 H20D 107.2 . . ?
C5 C20 H20D 107.2 . . ?
H20C C20 H20D 106.8 . . ?
C21A C20 H20A 108.4 . . ?
C21 C20 H20A 131.1 . . ?
C5 C20 H20A 108.4 . . ?
H20C C20 H20A 53.9 . . ?
H20D C20 H20A 54.6 . . ?
C21A C20 H20B 108.4 . . ?
C21 C20 H20B 58.7 . . ?
C5 C20 H20B 108.4 . . ?
H20C C20 H20B 143.8 . . ?
H20D C20 H20B 55.7 . . ?
H20A C20 H20B 107.5 . . ?
C20 C21 C22 116.3(7) . . ?
C20 C21 H21A 108.2 . . ?
C22 C21 H21A 108.2 . . ?
C20 C21 H21B 108.2 . . ?
C22 C21 H21B 108.2 . . ?
H21A C21 H21B 107.4 . . ?
C20 C21A C22A 120.3(13) . . ?
C20 C21A H21C 107.2 . . ?
C22A C21A H21C 107.2 . . ?
C20 C21A H21D 107.2 . . ?
C22A C21A H21D 107.2 . . ?
H21C C21A H21D 106.9 . . ?
C21A C22A H22D 109.5 . . ?
C21A C22A H22E 109.5 . . ?
H22D C22A H22E 109.5 . . ?
C21A C22A H22F 109.5 . . ?
H22D C22A H22F 109.5 . . ?
H22E C22A H22F 109.5 . . ?

loop_
_geom_bond_atom_site_label_1
_geom_bond_atom_site_label_2
_geom_bond_distance
_geom_bond_site_symmetry_2
_geom_bond_publ_flag
Se1 C8 1.830(5) . ?
Se1 C9 1.958(5) . ?
Se2 C15 1.829(5) . ?
Se2 C14 1.966(5) 3_565 ?
C1 C6 1.389(6) . ?
C1 C2 1.401(5) . ?
C1 C7 1.446(6) . ?
C2 C3 1.373(6) . ?
C2 C17 1.504(6) . ?
C3 C4 1.392(6) . ?
C3 H3 0.89(4) . ?
C4 C5 1.395(6) . ?
C4 C16 1.443(6) . ?
C5 C6 1.375(6) . ?
C5 C20 1.499(6) . ?
C6 H6 0.90(3) . ?
C7 C8 1.190(6) . ?
C9 C10 1.494(7) . ?
C9 H9A 1.03(5) . ?
C9 H9B 0.91(4) . ?
C10 C11 1.516(7) . ?
C10 H10A 0.92(5) . ?
C10 H10B 1.05(5) . ?
C11 C12 1.526(7) . ?
C11 H11A 0.99(4) . ?
C11 H11B 1.01(5) . ?
C12 C13 1.514(7) . ?
C12 H12A 0.96(5) . ?
C12 H12B 0.98(5) . ?
C13 C14 1.498(7) . ?
C13 H13A 1.00(5) . ?
C13 H13B 1.00(5) . ?
C14 Se2 1.966(5) 3_565 ?
C14 H14A 0.92(5) . ?
C14 H14B 0.94(5) . ?
C15 C16 1.187(5) . ?
C17 C18 1.470(8) . ?
C17 H17A 0.87(5) . ?
C17 H17B 1.00(7) . ?
C18 C19 1.520(7) . ?
C18 H18A 0.9900 . ?
C18 H18B 0.9900 . ?
C19 H19A 0.9800 . ?
C19 H19B 0.9800 . ?
C19 H19C 0.9800 . ?
C20 C21A 1.403(12) . ?
C20 C21 1.416(8) . ?
C20 H20C 0.9900 . ?
C20 H20D 0.9900 . ?
C20 H20A 0.9900 . ?
C20 H20B 0.9900 . ?
C21 C22 1.489(10) . ?
C21 H21A 0.9900 . ?
C21 H21B 0.9900 . ?
C22 H22A 0.9800 . ?
C22 H22B 0.9800 . ?
C22 H22C 0.9800 . ?
C21A C22A 1.478(16) . ?
C21A H21C 0.9900 . ?
C21A H21D 0.9900 . ?
C22A H22D 0.9800 . ?
C22A H22E 0.9800 . ?
C22A H22F 0.9800 . ?

loop_
_geom_torsion_atom_site_label_1
_geom_torsion_atom_site_label_2
_geom_torsion_atom_site_label_3
_geom_torsion_atom_site_label_4
_geom_torsion
_geom_torsion_site_symmetry_1
_geom_torsion_site_symmetry_2
_geom_torsion_site_symmetry_3
_geom_torsion_site_symmetry_4
_geom_torsion_publ_flag
C6 C1 C2 C3 1.2(6) . . . . ?
C7 C1 C2 C3 -177.1(4) . . . . ?
C6 C1 C2 C17 179.8(4) . . . . ?
C7 C1 C2 C17 1.6(6) . . . . ?
C1 C2 C3 C4 1.0(6) . . . . ?
C17 C2 C3 C4 -177.7(4) . . . . ?
C2 C3 C4 C5 -2.9(6) . . . . ?
C2 C3 C4 C16 174.8(4) . . . . ?
C3 C4 C5 C6 2.5(6) . . . . ?
C16 C4 C5 C6 -175.1(4) . . . . ?
C3 C4 C5 C20 -179.5(4) . . . . ?
C16 C4 C5 C20 2.8(6) . . . . ?
C4 C5 C6 C1 -0.4(6) . . . . ?
C20 C5 C6 C1 -178.3(4) . . . . ?
C2 C1 C6 C5 -1.5(6) . . . . ?
C7 C1 C6 C5 176.8(4) . . . . ?
C6 C1 C7 C8 -51(7) . . . . ?
C2 C1 C7 C8 127(7) . . . . ?
C1 C7 C8 Se1 -25(14) . . . . ?
C9 Se1 C8 C7 -95(8) . . . . ?
C8 Se1 C9 C10 -79.8(4) . . . . ?
Se1 C9 C10 C11 177.2(4) . . . . ?
C9 C10 C11 C12 173.4(4) . . . . ?
C10 C11 C12 C13 174.7(4) . . . . ?
C11 C12 C13 C14 178.7(4) . . . . ?
C12 C13 C14 Se2 172.3(4) . . . 3_565 ?
C14 Se2 C15 C16 -19(15) 3_565 . . . ?
Se2 C15 C16 C4 117(15) . . . . ?
C3 C4 C16 C15 -101(7) . . . . ?
C5 C4 C16 C15 77(7) . . . . ?
C3 C2 C17 C18 82.3(7) . . . . ?
C1 C2 C17 C18 -96.3(6) . . . . ?
C2 C17 C18 C19 -179.8(6) . . . . ?
C6 C5 C20 C21A 66.9(13) . . . . ?
C4 C5 C20 C21A -111.0(12) . . . . ?
C6 C5 C20 C21 9.0(9) . . . . ?
C4 C5 C20 C21 -168.8(7) . . . . ?
C21A C20 C21 C22 76.7(12) . . . . ?
C5 C20 C21 C22 176.1(10) . . . . ?
C21 C20 C21A C22A -54.3(17) . . . . ?
C5 C20 C21A C22A -163.9(16) . . . . ?
